data_9015594
loop_
_publ_author_name
'Galuskin, E. V.'
'Kusz, J.'
'Armbruster, T.'
'Bailau, R.'
'Galuskina, I. O.'
'Ternes, B.'
'Murashko, M.'

_publ_section_title
;
 A reinvestigation of mayenite from the type locality, the Ettringer Bellerberg
 volcano near Mayen, Eifel district, Germany
;
_journal_name_full 'Mineralogical Magazine'
_journal_page_first 707
_journal_page_last 716
_journal_paper_doi 10.1180/minmag.2012.076.3.18
_journal_volume 76
_journal_year 2012
_chemical_compound_source 'Ettringer Bellerberg volcano near Mayen, Eifel district, Germany'
_chemical_formula_sum 'Al6.772 Ca6 Cl0.624 Fe0.228 O16.748'
_chemical_name_mineral Mayenite
_space_group_IT_number 220
_symmetry_space_group_name_Hall 'I -4bd 2c 3'
_symmetry_space_group_name_H-M 'I -4 3 d'
_cell_angle_alpha 90
_cell_angle_beta 90
_cell_angle_gamma 90
_cell_length_a 12.0320
_cell_length_b 12.0320
_cell_length_c 12.0320
_cell_formula_units_Z 4
_cell_volume 1741.861
_database_code_amcsd 0018992
_exptl_crystal_density_diffrn 2.768
_cod_original_formula_sum 'Ca6 Al6.772 Fe.228 O16.748 Cl.624'
_cod_database_code 9015594

loop_
_space_group_symop_operation_xyz
x,y,z
1/2+x,1/2+y,1/2+z
1/2-z,x,-y
-z,1/2+x,1/2-y
1/2-y,z,-x
-y,1/2+z,1/2-x
1/2-x,y,-z
-x,1/2+y,1/2-z
1/4+x,3/4-z,1/4-y
3/4+x,1/4-z,3/4-y
1/4+z,3/4-y,1/4-x
3/4+z,1/4-y,3/4-x
1/4+y,3/4-x,1/4-z
3/4+y,1/4-x,3/4-z
1/4+x,1/4+z,1/4+y
3/4+x,3/4+z,3/4+y
1/4+z,1/4+y,1/4+x
3/4+z,3/4+y,3/4+x
1/4+y,1/4+x,1/4+z
3/4+y,3/4+x,3/4+z
-z,1/2-x,y
1/2-z,-x,1/2+y
-y,1/2-z,x
1/2-y,-z,1/2+x
-x,1/2-y,z
1/2-x,-y,1/2+z
1/2+z,1/2-x,-y
+z,-x,1/2-y
1/2+y,1/2-z,-x
+y,-z,1/2-x
1/2+x,1/2-y,-z
+x,-y,1/2-z
3/4-x,3/4+z,1/4-y
1/4-x,1/4+z,3/4-y
3/4-z,3/4+y,1/4-x
1/4-z,1/4+y,3/4-x
3/4-y,3/4+x,1/4-z
1/4-y,1/4+x,3/4-z
3/4-x,1/4-z,1/4+y
1/4-x,3/4-z,3/4+y
3/4-z,1/4-y,1/4+x
1/4-z,3/4-y,3/4+x
3/4-y,1/4-x,1/4+z
1/4-y,3/4-x,3/4+z
z,x,y
1/2+z,1/2+x,1/2+y
y,z,x
1/2+y,1/2+z,1/2+x

loop_
_atom_site_aniso_label
_atom_site_aniso_U_11
_atom_site_aniso_U_22
_atom_site_aniso_U_33
_atom_site_aniso_U_12
_atom_site_aniso_U_13
_atom_site_aniso_U_23
Ca 0.00688 0.00654 0.00436 0.00000 0.00000 0.00055
Al1 0.00464 0.00464 0.00464 0.00103 0.00103 0.00103
Fe1 0.00464 0.00464 0.00464 0.00103 0.00103 0.00103
Al2 0.00273 0.00353 0.00353 0.00000 0.00000 0.00000
O1 0.00775 0.00608 0.00660 -0.00173 -0.00347 0.00075
O2 0.00778 0.00778 0.00778 -0.00180 -0.00180 -0.00180
O2a 0.00900 0.00230 0.01080 0.00120 0.00020 0.00230
Cl 0.00360 0.01200 0.01200 0.00000 0.00000 0.00000

loop_
_atom_site_label
_atom_site_fract_x
_atom_site_fract_y
_atom_site_fract_z
_atom_site_occupancy
_atom_site_U_iso_or_equiv
Ca 0.13784 0.00000 0.25000 1.00000 0.00593
Al1 0.01617 0.01617 0.01617 0.94300 0.00464
Fe1 0.01617 0.01617 0.01617 0.05700 0.00464
Al2 0.87500 0.00000 0.25000 1.00000 0.00326
O1 0.03539 0.44472 0.15013 1.00000 0.00681
O2 0.18393 0.18393 0.18393 0.90500 0.00778
O2a 0.20100 0.28490 0.10550 0.09400 0.00740
Cl 0.37500 0.00000 0.25000 0.20800 0.00920

loop_
_cod_related_entry_id
_cod_related_entry_database
_cod_related_entry_code
1 AMCSD 0018992
